data_4112269
loop_
_publ_author_name
'Falguni Basuli'
'Brad C. Bailey'
'John C. Huffman'
'Mu-Hyun Baik'
'Daniel J. Mindiola'

_publ_section_title
;
 Terminal and Four-Coordinate Vanadium(IV) Phosphinidene Complexes. A
 Pseudo Jahn-Teller Effect of Second Order Stabilizing the V-P Multiple
 Bond
;
_journal_name_full 'Journal of the American Chemical Society'
_journal_page_first 1924
_journal_page_last 1925
_journal_paper_doi 10.1021/ja0392216
_journal_volume 126
_journal_year 2004
_chemical_formula_sum 'C49 H75 N2 P V'
_chemical_formula_weight 774.02
_chemical_name_systematic
; 
 ? 
;
_space_group_IT_number 14
_symmetry_cell_setting monoclinic
_symmetry_space_group_name_Hall '-P 2ybc'
_symmetry_space_group_name_H-M 'P 1 21/c 1'
_atom_sites_solution_hydrogens geom
_atom_sites_solution_primary direct
_atom_sites_solution_secondary difmap
_audit_creation_method SHELXL-97
_cell_angle_alpha 90.00
_cell_angle_beta 113.933(6)
_cell_angle_gamma 90.00
_cell_formula_units_Z 8
_cell_length_a 21.442(5)
_cell_length_b 23.415(5)
_cell_length_c 20.355(5)
_cell_measurement_reflns_used 928
_cell_measurement_temperature 113(2)
_cell_measurement_theta_max 20.13
_cell_measurement_theta_min 2.36
_cell_volume 9341(4)
_computing_cell_refinement 'SAINT (Bruker, 1999)'
_computing_data_collection 'SMART (Bruker, 1999)'
_computing_data_reduction 'SAINT (Bruker, 1999), XTEL (local package)'
_computing_structure_refinement 'SHELXL-97 (Sheldrick, 1997)'
_computing_structure_solution 'SHELXS-97 (Sheldrick, 1990)'
_diffrn_ambient_temperature 113(2)
_diffrn_detector 'CCD area detector'
_diffrn_detector_area_resol_mean 44.52
_diffrn_detector_type 'Bruker SMART 6000'
_diffrn_measured_fraction_theta_full 0.996
_diffrn_measured_fraction_theta_max 0.996
_diffrn_measurement_details '   0.30 degree frames measured for  30.15 seconds each'
_diffrn_measurement_device 'three-circle goniometer with fixed chi'
_diffrn_measurement_device_type 'Bruker Platform goniometer'
_diffrn_measurement_method '\w scans'
_diffrn_radiation_monochromator graphite
_diffrn_radiation_source 'fine-focus sealed tube'
_diffrn_radiation_type MoK\a
_diffrn_radiation_wavelength 0.71073
_diffrn_reflns_av_R_equivalents 0.2090
_diffrn_reflns_av_sigmaI/netI 0.2327
_diffrn_reflns_limit_h_max 27
_diffrn_reflns_limit_h_min -27
_diffrn_reflns_limit_k_max 30
_diffrn_reflns_limit_k_min -30
_diffrn_reflns_limit_l_max 26
_diffrn_reflns_limit_l_min -26
_diffrn_reflns_number 207958
_diffrn_reflns_theta_full 27.60
_diffrn_reflns_theta_max 27.60
_diffrn_reflns_theta_min 1.99
_diffrn_standards_decay_% 0.0
_exptl_absorpt_coefficient_mu 0.279
_exptl_absorpt_correction_type none
_exptl_crystal_colour black
_exptl_crystal_density_diffrn 1.101
_exptl_crystal_description plate
_exptl_crystal_F_000 3368
_exptl_crystal_size_max 0.30
_exptl_crystal_size_mid 0.12
_exptl_crystal_size_min 0.04
_refine_diff_density_max 1.196
_refine_diff_density_min -0.410
_refine_diff_density_rms 0.076
_refine_ls_extinction_method none
_refine_ls_goodness_of_fit_ref 0.860
_refine_ls_hydrogen_treatment mixed
_refine_ls_matrix_type full
_refine_ls_number_parameters 1547
_refine_ls_number_reflns 21585
_refine_ls_number_restraints 0
_refine_ls_restrained_S_all 0.860
_refine_ls_R_factor_all 0.1548
_refine_ls_R_factor_gt 0.0698
_refine_ls_shift/su_max 0.088
_refine_ls_shift/su_mean 0.001
_refine_ls_structure_factor_coef Fsqd
_refine_ls_weighting_details 'calc w=1/[\s^2^(Fo^2^)+(0.0620P)^2^+0.0000P] where P=(Fo^2^+2Fc^2^)/3'
_refine_ls_weighting_scheme calc
_refine_ls_wR_factor_gt 0.1525
_refine_ls_wR_factor_ref 0.1658
_reflns_number_gt 8612
_reflns_number_total 21585
_reflns_threshold_expression >2sigma(I)
_cod_data_source_file ja0392216si20031211_011312.cif
_cod_data_source_block 03185
_cod_original_sg_symbol_H-M 'P 1 21/c 1 '
_cod_database_code 4112269

loop_
_symmetry_equiv_pos_as_xyz
'x, y, z'
'-x, y+1/2, -z+1/2'
'-x, -y, -z'
'x, -y-1/2, z-1/2'

loop_
_atom_site_label
_atom_site_type_symbol
_atom_site_fract_x
_atom_site_fract_y
_atom_site_fract_z
_atom_site_U_iso_or_equiv
_atom_site_adp_type
_atom_site_occupancy
_atom_site_symmetry_multiplicity
_atom_site_calc_flag
_atom_site_refinement_flags
V1 V 0.24315(4) 0.08117(3) 0.49873(4) 0.01523(17) Uani 1 1 d .
N2 N 0.24192(17) -0.00097(14) 0.52750(18) 0.0174(8) Uani 1 1 d .
C3 C 0.2188(2) -0.01723(18) 0.5764(2) 0.0219(10) Uani 1 1 d .
C4 C 0.1851(2) 0.01993(18) 0.6049(2) 0.0208(10) Uani 1 1 d .
C5 C 0.1590(2) 0.07411(18) 0.5812(2) 0.0184(9) Uani 1 1 d .
N6 N 0.17009(16) 0.10229(14) 0.53003(17) 0.0151(8) Uani 1 1 d .
C7 C 0.2656(2) -0.04460(17) 0.4920(2) 0.0196(10) Uani 1 1 d .
C8 C 0.2170(2) -0.06733(17) 0.4276(2) 0.0223(10) Uani 1 1 d .
C9 C 0.2401(3) -0.1099(2) 0.3947(3) 0.0315(12) Uani 1 1 d .
C10 C 0.3063(3) -0.1287(2) 0.4220(3) 0.0396(15) Uani 1 1 d .
C11 C 0.3526(3) -0.1047(2) 0.4843(3) 0.0352(13) Uani 1 1 d .
C12 C 0.3338(2) -0.06193(19) 0.5211(3) 0.0295(12) Uani 1 1 d .
C13 C 0.3877(3) -0.0393(2) 0.5893(3) 0.0391(14) Uani 1 1 d .
C14 C 0.4133(4) -0.0844(3) 0.6478(4) 0.0564(19) Uani 1 1 d .
C15 C 0.4483(3) -0.0136(3) 0.5770(4) 0.0503(17) Uani 1 1 d .
C16 C 0.1430(2) -0.0512(2) 0.3963(3) 0.0285(12) Uani 1 1 d .
C17 C 0.1107(3) -0.0506(3) 0.3145(3) 0.0381(14) Uani 1 1 d .
C18 C 0.1015(3) -0.0905(3) 0.4252(3) 0.0421(14) Uani 1 1 d .
C19 C 0.2295(3) -0.0776(2) 0.6049(3) 0.0332(12) Uani 1 1 d .
C20 C 0.1157(3) 0.1011(2) 0.6149(3) 0.0281(12) Uani 1 1 d .
C21 C 0.1277(2) 0.15274(17) 0.5001(2) 0.0191(10) Uani 1 1 d .
C22 C 0.0628(2) 0.14448(19) 0.4449(2) 0.0237(11) Uani 1 1 d .
C23 C 0.0209(2) 0.1921(2) 0.4183(3) 0.0310(12) Uani 1 1 d .
C24 C 0.0416(3) 0.2454(2) 0.4451(3) 0.0387(14) Uani 1 1 d .
C25 C 0.1066(3) 0.2531(2) 0.4980(3) 0.0367(13) Uani 1 1 d .
C26 C 0.1510(2) 0.20783(18) 0.5262(2) 0.0229(10) Uani 1 1 d .
C27 C 0.2213(2) 0.21992(19) 0.5847(3) 0.0268(11) Uani 1 1 d .
C28 C 0.2188(3) 0.2513(2) 0.6481(3) 0.0413(14) Uani 1 1 d .
C29 C 0.2634(3) 0.2550(2) 0.5538(3) 0.0369(14) Uani 1 1 d .
C30 C 0.0370(2) 0.0862(2) 0.4129(3) 0.0269(11) Uani 1 1 d .
C31 C 0.0154(3) 0.0856(3) 0.3315(3) 0.0355(13) Uani 1 1 d .
C32 C -0.0222(3) 0.0659(3) 0.4308(3) 0.0401(14) Uani 1 1 d .
C33 C 0.2112(2) 0.0943(2) 0.3912(2) 0.0279(11) Uani 1 1 d .
H148 H 0.1806 0.0616 0.3688 0.033 Uiso 1 1 calc R
H149 H 0.1811 0.1282 0.3811 0.033 Uiso 1 1 calc R
C34 C 0.2517(2) 0.1028(2) 0.3450(2) 0.0292(11) Uani 1 1 d .
C35 C 0.2044(3) 0.0980(3) 0.2644(3) 0.0494(17) Uani 1 1 d .
C36 C 0.3081(4) 0.0584(3) 0.3638(4) 0.0545(19) Uani 1 1 d .
C37 C 0.2846(3) 0.1626(2) 0.3595(3) 0.0443(15) Uani 1 1 d .
P38 P 0.34614(6) 0.11420(5) 0.55433(6) 0.0230(3) Uani 1 1 d .
C39 C 0.3927(2) 0.15477(18) 0.6358(2) 0.0200(10) Uani 1 1 d .
C40 C 0.3859(2) 0.14559(18) 0.7004(2) 0.0195(10) Uani 1 1 d .
C41 C 0.4201(2) 0.18111(19) 0.7591(2) 0.0244(11) Uani 1 1 d .
C42 C 0.4609(2) 0.22568(18) 0.7556(2) 0.0201(10) Uani 1 1 d .
C43 C 0.4693(2) 0.23337(18) 0.6915(2) 0.0209(10) Uani 1 1 d .
C44 C 0.4373(2) 0.19795(18) 0.6319(2) 0.0178(9) Uani 1 1 d .
C45 C 0.3440(2) 0.0958(2) 0.7103(2) 0.0249(11) Uani 1 1 d .
C46 C 0.3009(3) 0.1118(3) 0.7513(3) 0.0391(14) Uani 1 1 d .
C47 C 0.3903(3) 0.0455(2) 0.7466(4) 0.0391(14) Uani 1 1 d .
C48 C 0.4954(2) 0.2653(2) 0.8190(3) 0.0281(11) Uani 1 1 d .
C49 C 0.5439(3) 0.2347(2) 0.8856(3) 0.0362(13) Uani 1 1 d .
C50 C 0.4433(3) 0.2989(2) 0.8357(3) 0.0383(14) Uani 1 1 d .
C51 C 0.4502(2) 0.20736(19) 0.5645(2) 0.0239(11) Uani 1 1 d .
C52 C 0.4809(4) 0.2657(2) 0.5605(4) 0.0451(15) Uani 1 1 d .
C53 C 0.4966(3) 0.1610(2) 0.5571(3) 0.0348(13) Uani 1 1 d .
V54 V -0.25491(4) 0.07406(3) -0.00777(4) 0.01582(17) Uani 1 1 d .
N55 N -0.22466(17) -0.00514(14) -0.02182(17) 0.0173(8) Uani 1 1 d .
C56 C -0.1856(2) -0.01570(18) -0.0566(2) 0.0200(10) Uani 1 1 d .
C57 C -0.1656(2) 0.02617(18) -0.0932(2) 0.0189(10) Uani 1 1 d .
C58 C -0.1909(2) 0.08127(18) -0.1115(2) 0.0180(9) Uani 1 1 d .
N59 N -0.23603(16) 0.10484(14) -0.08817(17) 0.0159(8) Uani 1 1 d .
C60 C -0.2488(2) -0.05241(16) 0.0080(2) 0.0192(10) Uani 1 1 d .
C61 C -0.2101(2) -0.07225(18) 0.0774(2) 0.0232(10) Uani 1 1 d .
C62 C -0.2371(3) -0.1165(2) 0.1032(3) 0.0298(12) Uani 1 1 d .
C63 C -0.2994(3) -0.1396(2) 0.0639(3) 0.0352(14) Uani 1 1 d .
C64 C -0.3369(3) -0.1199(2) -0.0042(3) 0.0311(12) Uani 1 1 d .
C65 C -0.3131(2) -0.07549(19) -0.0345(2) 0.0238(10) Uani 1 1 d .
C66 C -0.3557(2) -0.0572(2) -0.1106(2) 0.0283(12) Uani 1 1 d .
C67 C -0.4321(3) -0.0577(3) -0.1309(3) 0.0423(15) Uani 1 1 d .
C68 C -0.3397(4) -0.0939(3) -0.1643(3) 0.0513(17) Uani 1 1 d .
C69 C -0.1396(2) -0.0494(2) 0.1235(3) 0.0296(12) Uani 1 1 d .
C70 C -0.1364(3) -0.0290(3) 0.1970(3) 0.0447(16) Uani 1 1 d .
C71 C -0.0837(3) -0.0943(3) 0.1346(3) 0.0440(15) Uani 1 1 d .
C72 C -0.1589(3) -0.0750(2) -0.0590(3) 0.0281(11) Uani 1 1 d .
C73 C -0.1671(3) 0.1153(2) -0.1602(3) 0.0263(11) Uani 1 1 d .
C74 C -0.2720(2) 0.15573(17) -0.1261(2) 0.0195(10) Uani 1 1 d .
C75 C -0.2497(2) 0.21084(17) -0.1000(2) 0.0184(10) Uani 1 1 d .
C76 C -0.2853(2) 0.2571(2) -0.1416(3) 0.0268(11) Uani 1 1 d .
C77 C -0.3398(3) 0.2499(2) -0.2054(3) 0.0309(12) Uani 1 1 d .
C78 C -0.3627(2) 0.1952(2) -0.2293(3) 0.0268(11) Uani 1 1 d .
C79 C -0.3307(2) 0.14763(18) -0.1903(2) 0.0234(10) Uani 1 1 d .
C80 C -0.3596(2) 0.0884(2) -0.2161(3) 0.0271(11) Uani 1 1 d .
C81 C -0.3475(3) 0.0691(3) -0.2819(3) 0.0416(14) Uani 1 1 d .
C82 C -0.4357(3) 0.0858(2) -0.2328(3) 0.0321(12) Uani 1 1 d .
C83 C -0.1888(2) 0.22187(19) -0.0292(2) 0.0243(11) Uani 1 1 d .
C84 C -0.2120(4) 0.2534(3) 0.0230(4) 0.0346(14) Uani 1 1 d .
C85 C -0.1335(3) 0.2576(2) -0.0394(3) 0.0342(13) Uani 1 1 d .
C86 C -0.3551(2) 0.0831(2) -0.0253(2) 0.0253(11) Uani 1 1 d .
C87 C -0.3919(2) 0.0809(2) 0.0269(2) 0.0270(11) Uani 1 1 d .
C88 C -0.3728(3) 0.1325(3) 0.0760(4) 0.0429(15) Uani 1 1 d .
C89 C -0.4695(3) 0.0807(3) -0.0175(3) 0.0382(13) Uani 1 1 d .
C90 C -0.3721(3) 0.0263(3) 0.0716(3) 0.0380(14) Uani 1 1 d .
P91 P -0.19354(6) 0.10134(5) 0.10111(6) 0.0215(3) Uani 1 1 d .
C92 C -0.1189(2) 0.14626(18) 0.1455(2) 0.0225(10) Uani 1 1 d .
C93 C -0.1236(2) 0.18841(18) 0.1926(2) 0.0262(11) Uani 1 1 d .
C94 C -0.0690(3) 0.2248(2) 0.2264(3) 0.0338(13) Uani 1 1 d .
C95 C -0.0097(3) 0.2210(2) 0.2161(3) 0.0398(15) Uani 1 1 d .
C96 C -0.0048(3) 0.1789(2) 0.1707(3) 0.0386(14) Uani 1 1 d .
C97 C -0.0588(2) 0.14055(19) 0.1339(2) 0.0259(11) Uani 1 1 d .
C98 C -0.1877(3) 0.1960(2) 0.2067(3) 0.0312(12) Uani 1 1 d .
C99 C -0.2005(5) 0.2559(3) 0.2259(4) 0.0535(18) Uani 1 1 d .
C100 C -0.1895(4) 0.1539(2) 0.2627(3) 0.0376(14) Uani 1 1 d .
C101 C 0.0470(3) 0.2636(3) 0.2529(3) 0.063(2) Uani 1 1 d .
C102 C 0.1115(4) 0.2384(3) 0.3004(5) 0.076(3) Uani 1 1 d .
C103 C 0.0517(4) 0.3059(3) 0.2005(3) 0.0450(16) Uani 1 1 d .
C104 C -0.0501(2) 0.0955(2) 0.0857(3) 0.0300(12) Uani 1 1 d .
C105 C -0.0009(3) 0.0495(3) 0.1305(3) 0.0410(14) Uani 1 1 d .
C106 C -0.0270(3) 0.1196(3) 0.0294(3) 0.0409(14) Uani 1 1 d .
H107 H 0.174(2) 0.0036(18) 0.644(2) 0.035(13) Uiso 1 1 d .
H108 H 0.213(2) -0.1254(18) 0.355(2) 0.023(13) Uiso 1 1 d .
H109 H 0.315(2) -0.157(2) 0.398(3) 0.049(16) Uiso 1 1 d .
H110 H 0.397(2) -0.1158(18) 0.505(2) 0.025(13) Uiso 1 1 d .
H111 H 0.370(2) -0.0113(18) 0.612(2) 0.026(12) Uiso 1 1 d .
H112 H 0.450(2) -0.0666(18) 0.696(3) 0.035(13) Uiso 1 1 d .
H113 H 0.382(3) -0.104(2) 0.656(3) 0.06(2) Uiso 1 1 d .
H114 H 0.436(3) -0.108(2) 0.633(3) 0.041(17) Uiso 1 1 d .
H115 H 0.491(3) 0.006(3) 0.626(3) 0.10(2) Uiso 1 1 d .
H116 H 0.466(2) -0.042(2) 0.556(3) 0.045(16) Uiso 1 1 d .
H117 H 0.432(2) 0.0182(18) 0.541(2) 0.019(12) Uiso 1 1 d .
H118 H 0.1391(19) -0.0138(17) 0.412(2) 0.015(11) Uiso 1 1 d .
H119 H 0.139(3) -0.029(2) 0.296(3) 0.07(2) Uiso 1 1 d .
H120 H 0.066(2) -0.0361(17) 0.296(2) 0.022(13) Uiso 1 1 d .
H121 H 0.107(2) -0.088(2) 0.300(2) 0.032(14) Uiso 1 1 d .
H122 H 0.051(2) -0.0780(17) 0.397(2) 0.026(12) Uiso 1 1 d .
H123 H 0.099(2) -0.125(2) 0.408(3) 0.035(15) Uiso 1 1 d .
H124 H 0.118(2) -0.0873(19) 0.479(3) 0.040(14) Uiso 1 1 d .
H125 H 0.190(3) -0.093(2) 0.607(3) 0.047(16) Uiso 1 1 d .
H126 H 0.239(3) -0.104(2) 0.577(3) 0.052(18) Uiso 1 1 d .
H127 H 0.269(3) -0.081(2) 0.649(3) 0.050(16) Uiso 1 1 d .
H128 H 0.112(2) 0.078(2) 0.646(3) 0.037(15) Uiso 1 1 d .
H129 H 0.130(3) 0.134(2) 0.638(3) 0.07(2) Uiso 1 1 d .
H130 H 0.067(4) 0.106(3) 0.576(4) 0.10(2) Uiso 1 1 d .
H131 H -0.021(2) 0.1826(18) 0.383(2) 0.031(13) Uiso 1 1 d .
H132 H 0.009(3) 0.276(2) 0.430(3) 0.070(19) Uiso 1 1 d .
H133 H 0.124(2) 0.2914(19) 0.519(2) 0.032(13) Uiso 1 1 d .
H134 H 0.2506(18) 0.1876(15) 0.6010(19) 0.006(10) Uiso 1 1 d .
H135 H 0.197(2) 0.227(2) 0.670(2) 0.034(15) Uiso 1 1 d .
H136 H 0.197(2) 0.2907(19) 0.641(2) 0.030(13) Uiso 1 1 d .
H137 H 0.271(2) 0.2539(17) 0.690(2) 0.025(12) Uiso 1 1 d .
H138 H 0.240(2) 0.2934(19) 0.539(2) 0.031(13) Uiso 1 1 d .
H139 H 0.303(3) 0.267(2) 0.592(3) 0.056(17) Uiso 1 1 d .
H140 H 0.280(2) 0.239(2) 0.521(2) 0.036(15) Uiso 1 1 d .
H141 H 0.0708(19) 0.0628(16) 0.431(2) 0.011(11) Uiso 1 1 d .
H142 H 0.061(2) 0.0910(19) 0.326(2) 0.041(14) Uiso 1 1 d .
H143 H -0.024(2) 0.1041(18) 0.306(2) 0.025(13) Uiso 1 1 d .
H144 H 0.003(2) 0.0479(18) 0.317(2) 0.019(12) Uiso 1 1 d .
H145 H -0.039(3) 0.026(2) 0.412(3) 0.063(18) Uiso 1 1 d .
H146 H -0.060(2) 0.0903(18) 0.414(2) 0.023(13) Uiso 1 1 d .
H147 H -0.012(2) 0.0610(18) 0.478(2) 0.024(14) Uiso 1 1 d .
H150 H 0.161(3) 0.123(2) 0.252(3) 0.046(16) Uiso 1 1 d .
H151 H 0.231(2) 0.1071(19) 0.235(2) 0.036(14) Uiso 1 1 d .
H152 H 0.193(3) 0.056(3) 0.262(3) 0.07(2) Uiso 1 1 d .
H153 H 0.335(2) 0.062(2) 0.338(3) 0.044(15) Uiso 1 1 d .
H154 H 0.291(3) 0.026(2) 0.357(3) 0.036(19) Uiso 1 1 d .
H155 H 0.349(2) 0.0657(17) 0.424(2) 0.033(13) Uiso 1 1 d .
H156 H 0.310(3) 0.174(2) 0.328(3) 0.055(16) Uiso 1 1 d .
H157 H 0.2394(19) 0.1956(15) 0.3436(19) 0.007(10) Uiso 1 1 d .
H158 H 0.314(2) 0.1703(17) 0.414(2) 0.023(11) Uiso 1 1 d .
H159 H 0.411(2) 0.1756(19) 0.800(2) 0.036(14) Uiso 1 1 d .
H160 H 0.5018(17) 0.2670(15) 0.6868(18) 0.007(10) Uiso 1 1 d .
H161 H 0.310(2) 0.0855(17) 0.670(2) 0.023(12) Uiso 1 1 d .
H162 H 0.2707(19) 0.0825(17) 0.7524(19) 0.013(10) Uiso 1 1 d .
H163 H 0.337(3) 0.117(2) 0.805(3) 0.056(16) Uiso 1 1 d .
H164 H 0.271(2) 0.146(2) 0.728(3) 0.048(17) Uiso 1 1 d .
H165 H 0.362(2) 0.0086(19) 0.752(2) 0.031(12) Uiso 1 1 d .
H166 H 0.420(2) 0.0344(19) 0.726(2) 0.033(15) Uiso 1 1 d .
H167 H 0.413(3) 0.057(3) 0.796(3) 0.08(2) Uiso 1 1 d .
H168 H 0.5216(19) 0.2913(16) 0.807(2) 0.011(11) Uiso 1 1 d .
H169 H 0.519(2) 0.2029(18) 0.904(2) 0.026(12) Uiso 1 1 d .
H170 H 0.581(2) 0.2148(16) 0.8805(19) 0.009(11) Uiso 1 1 d .
H171 H 0.5723(18) 0.2634(16) 0.928(2) 0.011(10) Uiso 1 1 d .
H172 H 0.411(2) 0.272(2) 0.849(2) 0.042(15) Uiso 1 1 d .
H173 H 0.410(3) 0.318(2) 0.794(3) 0.049(16) Uiso 1 1 d .
H174 H 0.462(2) 0.327(2) 0.873(3) 0.043(15) Uiso 1 1 d .
H175 H 0.406(2) 0.2000(16) 0.524(2) 0.018(11) Uiso 1 1 d .
H176 H 0.442(3) 0.293(3) 0.567(3) 0.10(2) Uiso 1 1 d .
H177 H 0.473(3) 0.274(2) 0.511(3) 0.057(17) Uiso 1 1 d .
H178 H 0.537(3) 0.264(3) 0.604(3) 0.10(2) Uiso 1 1 d .
H179 H 0.507(2) 0.1669(18) 0.516(2) 0.034(13) Uiso 1 1 d .
H180 H 0.482(2) 0.117(2) 0.562(2) 0.042(14) Uiso 1 1 d .
H181 H 0.544(2) 0.1701(18) 0.593(2) 0.034(13) Uiso 1 1 d .
H182 H -0.1322(18) 0.0150(14) -0.1137(18) 0.004(9) Uiso 1 1 d .
H183 H -0.2129(17) -0.1326(14) 0.1488(19) 0.002(9) Uiso 1 1 d .
H184 H -0.317(3) -0.168(2) 0.081(3) 0.066(18) Uiso 1 1 d .
H185 H -0.3796(18) -0.1364(14) -0.0301(18) 0.000(9) Uiso 1 1 d .
H186 H -0.3406(19) -0.0175(16) -0.1158(19) 0.014(10) Uiso 1 1 d .
H187 H -0.445(2) -0.0368(17) -0.099(2) 0.012(12) Uiso 1 1 d .
H188 H -0.452(2) -0.046(2) -0.181(3) 0.049(16) Uiso 1 1 d .
H189 H -0.446(3) -0.100(2) -0.128(3) 0.063(18) Uiso 1 1 d .
H190 H -0.368(2) -0.0838(19) -0.209(3) 0.032(14) Uiso 1 1 d .
H191 H -0.288(3) -0.093(2) -0.150(3) 0.08(2) Uiso 1 1 d .
H192 H -0.358(2) -0.133(2) -0.164(2) 0.031(15) Uiso 1 1 d .
H193 H -0.1278(18) -0.0172(15) 0.0992(19) 0.008(10) Uiso 1 1 d .
H194 H -0.1777(17) 0.0118(15) 0.1956(17) 0.004(9) Uiso 1 1 d .
H195 H -0.087(2) -0.0115(17) 0.227(2) 0.026(12) Uiso 1 1 d .
H196 H -0.142(2) -0.057(2) 0.219(3) 0.038(17) Uiso 1 1 d .
H197 H -0.039(3) -0.077(2) 0.163(3) 0.048(16) Uiso 1 1 d .
H198 H -0.081(2) -0.1006(19) 0.085(3) 0.043(15) Uiso 1 1 d .
H199 H -0.097(3) -0.129(2) 0.157(3) 0.055(17) Uiso 1 1 d .
H200 H -0.1844(18) -0.1023(15) -0.0424(19) 0.007(10) Uiso 1 1 d .
H201 H -0.158(3) -0.086(2) -0.107(3) 0.067(18) Uiso 1 1 d .
H202 H -0.110(3) -0.071(3) -0.036(3) 0.09(2) Uiso 1 1 d .
H203 H -0.148(2) 0.148(2) -0.134(3) 0.043(16) Uiso 1 1 d .
H204 H -0.206(3) 0.126(2) -0.203(3) 0.046(15) Uiso 1 1 d .
H205 H -0.131(2) 0.0922(17) -0.171(2) 0.021(11) Uiso 1 1 d .
H206 H -0.269(2) 0.2958(18) -0.124(2) 0.022(12) Uiso 1 1 d .
H207 H -0.365(2) 0.2802(19) -0.236(2) 0.037(14) Uiso 1 1 d .
H208 H -0.413(3) 0.194(2) -0.265(3) 0.052(16) Uiso 1 1 d .
H209 H -0.337(2) 0.0647(18) -0.183(2) 0.023(13) Uiso 1 1 d .
H210 H -0.296(3) 0.067(3) -0.278(3) 0.09(2) Uiso 1 1 d .
H211 H -0.367(3) 0.099(3) -0.322(3) 0.09(2) Uiso 1 1 d .
H212 H -0.379(2) 0.0346(18) -0.297(2) 0.022(12) Uiso 1 1 d .
H213 H -0.467(2) 0.1087(19) -0.273(2) 0.035(14) Uiso 1 1 d .
H214 H -0.452(3) 0.047(2) -0.244(3) 0.067(19) Uiso 1 1 d .
H215 H -0.440(2) 0.0937(17) -0.184(2) 0.031(13) Uiso 1 1 d .
H216 H -0.1722(19) 0.1882(16) -0.008(2) 0.013(11) Uiso 1 1 d .
H217 H -0.241(2) 0.232(2) 0.030(3) 0.041(17) Uiso 1 1 d .
H218 H -0.186(2) 0.257(2) 0.055(2) 0.017(17) Uiso 1 1 d .
H219 H -0.237(3) 0.298(2) -0.001(3) 0.062(16) Uiso 1 1 d .
H220 H -0.111(2) 0.235(2) -0.069(3) 0.041(15) Uiso 1 1 d .
H221 H -0.096(3) 0.264(2) 0.012(3) 0.059(17) Uiso 1 1 d .
H222 H -0.151(2) 0.3000(19) -0.058(2) 0.029(12) Uiso 1 1 d .
H223 H -0.361(3) 0.125(2) -0.037(3) 0.071(19) Uiso 1 1 d .
H224 H -0.374(2) 0.0560(18) -0.060(2) 0.025(13) Uiso 1 1 d .
H225 H -0.325(3) 0.135(2) 0.116(3) 0.08(2) Uiso 1 1 d .
H226 H -0.401(2) 0.1307(17) 0.104(2) 0.025(12) Uiso 1 1 d .
H227 H -0.384(2) 0.170(2) 0.053(3) 0.043(15) Uiso 1 1 d .
H228 H -0.495(2) 0.0861(19) 0.011(2) 0.033(13) Uiso 1 1 d .
H229 H -0.486(2) 0.113(2) -0.050(2) 0.037(14) Uiso 1 1 d .
H230 H -0.483(2) 0.043(2) -0.042(2) 0.038(15) Uiso 1 1 d .
H231 H -0.397(2) 0.025(2) 0.102(3) 0.049(16) Uiso 1 1 d .
H232 H -0.317(3) 0.0276(19) 0.109(3) 0.047(15) Uiso 1 1 d .
H233 H -0.375(2) -0.005(2) 0.043(3) 0.037(15) Uiso 1 1 d .
H234 H -0.068(2) 0.260(2) 0.257(3) 0.053(16) Uiso 1 1 d .
H235 H 0.031(2) 0.1697(18) 0.162(2) 0.019(13) Uiso 1 1 d .
H236 H -0.2258(19) 0.1864(15) 0.162(2) 0.011(11) Uiso 1 1 d .
H237 H -0.155(3) 0.261(2) 0.272(3) 0.050(17) Uiso 1 1 d .
H238 H -0.196(2) 0.283(2) 0.196(3) 0.044(16) Uiso 1 1 d .
H239 H -0.237(3) 0.258(2) 0.239(3) 0.07(2) Uiso 1 1 d .
H240 H -0.235(3) 0.151(2) 0.262(3) 0.057(19) Uiso 1 1 d .
H241 H -0.151(3) 0.156(2) 0.310(3) 0.045(15) Uiso 1 1 d .
H242 H -0.181(3) 0.117(2) 0.251(3) 0.050(17) Uiso 1 1 d .
H243 H 0.043(4) 0.287(4) 0.303(5) 0.16(4) Uiso 1 1 d .
H244 H 0.107(3) 0.215(3) 0.334(3) 0.07(2) Uiso 1 1 d .
H245 H 0.135(4) 0.204(4) 0.252(4) 0.17(4) Uiso 1 1 d .
H246 H 0.145(2) 0.266(2) 0.336(3) 0.044(15) Uiso 1 1 d .
H248 H 0.052(3) 0.290(2) 0.159(3) 0.07(2) Uiso 1 1 d .
H249 H 0.014(4) 0.328(3) 0.183(4) 0.10(3) Uiso 1 1 d .
H250 H -0.096(2) 0.0728(18) 0.057(2) 0.031(12) Uiso 1 1 d .
H251 H 0.0055(18) 0.0227(16) 0.1011(19) 0.003(10) Uiso 1 1 d .
H252 H -0.016(2) 0.0276(18) 0.161(2) 0.023(13) Uiso 1 1 d .
H253 H 0.048(3) 0.067(3) 0.158(3) 0.08(2) Uiso 1 1 d .
H254 H -0.064(2) 0.1493(19) -0.005(2) 0.037(14) Uiso 1 1 d .
H255 H -0.024(2) 0.090(2) 0.001(2) 0.032(15) Uiso 1 1 d .
H256 H 0.014(2) 0.1403(19) 0.055(2) 0.032(14) Uiso 1 1 d .
H257 H 0.095(3) 0.329(2) 0.223(2) 0.045(15) Uiso 1 1 d .

loop_
_atom_site_aniso_label
_atom_site_aniso_U_11
_atom_site_aniso_U_22
_atom_site_aniso_U_33
_atom_site_aniso_U_23
_atom_site_aniso_U_13
_atom_site_aniso_U_12
V1 0.0147(4) 0.0153(4) 0.0161(4) -0.0005(3) 0.0068(3) -0.0005(3)
N2 0.020(2) 0.0126(18) 0.020(2) 0.0018(15) 0.0090(17) 0.0011(15)
C3 0.019(2) 0.016(2) 0.025(3) 0.0037(19) 0.003(2) 0.0016(19)
C4 0.024(3) 0.021(3) 0.017(2) 0.0027(19) 0.009(2) -0.006(2)
C5 0.019(2) 0.018(2) 0.017(2) -0.0079(19) 0.0066(18) -0.0069(19)
N6 0.0141(18) 0.0139(18) 0.0177(19) -0.0002(15) 0.0068(15) -0.0026(15)
C7 0.027(3) 0.008(2) 0.027(3) 0.0030(18) 0.015(2) 0.0000(19)
C8 0.030(3) 0.014(2) 0.030(3) -0.0044(19) 0.019(2) -0.004(2)
C9 0.044(3) 0.023(3) 0.030(3) -0.009(2) 0.018(3) -0.009(3)
C10 0.056(4) 0.023(3) 0.057(4) -0.007(3) 0.042(3) 0.006(3)
C11 0.029(3) 0.028(3) 0.050(4) 0.001(3) 0.018(3) 0.010(2)
C12 0.036(3) 0.019(3) 0.035(3) 0.004(2) 0.015(2) 0.002(2)
C13 0.034(3) 0.028(3) 0.045(4) 0.000(3) 0.007(3) 0.018(3)
C14 0.047(4) 0.058(5) 0.050(4) 0.005(4) 0.004(4) 0.023(4)
C15 0.026(3) 0.043(4) 0.069(5) -0.007(4) 0.007(3) 0.005(3)
C16 0.037(3) 0.017(3) 0.029(3) -0.010(2) 0.011(2) 0.003(2)
C17 0.037(4) 0.031(3) 0.039(3) -0.009(3) 0.009(3) -0.005(3)
C18 0.036(4) 0.040(4) 0.048(4) -0.006(3) 0.015(3) -0.005(3)
C19 0.042(4) 0.020(3) 0.041(3) 0.010(3) 0.021(3) -0.002(3)
C20 0.033(3) 0.030(3) 0.030(3) -0.003(3) 0.021(3) -0.006(2)
C21 0.023(3) 0.017(2) 0.023(2) -0.0016(19) 0.015(2) 0.0012(19)
C22 0.020(3) 0.024(3) 0.031(3) -0.002(2) 0.014(2) 0.000(2)
C23 0.020(3) 0.032(3) 0.036(3) -0.002(2) 0.005(2) 0.004(2)
C24 0.032(3) 0.024(3) 0.058(4) 0.003(3) 0.017(3) 0.008(2)
C25 0.037(3) 0.018(3) 0.054(4) -0.008(2) 0.017(3) 0.000(2)
C26 0.025(3) 0.017(2) 0.032(3) -0.005(2) 0.017(2) 0.000(2)
C27 0.026(3) 0.015(3) 0.037(3) -0.009(2) 0.010(2) -0.002(2)
C28 0.046(4) 0.030(3) 0.050(4) -0.011(3) 0.022(3) 0.002(3)
C29 0.038(4) 0.020(3) 0.050(4) -0.007(3) 0.014(3) -0.005(3)
C30 0.021(3) 0.020(3) 0.031(3) 0.006(2) 0.003(2) 0.003(2)
C31 0.022(3) 0.033(3) 0.040(3) -0.008(3) 0.002(3) -0.009(3)
C32 0.033(3) 0.040(4) 0.044(4) 0.000(3) 0.012(3) -0.012(3)
C33 0.019(2) 0.030(3) 0.026(3) 0.002(2) 0.001(2) -0.007(2)
C34 0.032(3) 0.037(3) 0.019(2) -0.002(2) 0.011(2) -0.004(2)
C35 0.055(4) 0.073(5) 0.025(3) 0.001(3) 0.021(3) -0.014(4)
C36 0.059(5) 0.076(6) 0.046(4) -0.008(4) 0.040(4) 0.008(4)
C37 0.048(4) 0.053(4) 0.033(3) 0.005(3) 0.018(3) -0.026(3)
P38 0.0213(7) 0.0282(7) 0.0189(6) -0.0023(5) 0.0075(5) -0.0060(5)
C39 0.016(2) 0.020(2) 0.021(2) -0.0013(19) 0.005(2) 0.0051(19)
C40 0.013(2) 0.023(2) 0.021(2) 0.0025(19) 0.0066(19) -0.0013(19)
C41 0.028(3) 0.029(3) 0.017(2) 0.000(2) 0.010(2) -0.002(2)
C42 0.018(2) 0.019(2) 0.023(3) 0.0041(19) 0.008(2) 0.0032(19)
C43 0.010(2) 0.019(2) 0.027(3) 0.004(2) 0.000(2) 0.0016(19)
C44 0.011(2) 0.020(2) 0.019(2) 0.0064(19) 0.0033(18) 0.0028(18)
C45 0.019(3) 0.035(3) 0.019(3) -0.001(2) 0.007(2) -0.008(2)
C46 0.038(3) 0.049(4) 0.039(3) -0.008(3) 0.024(3) -0.018(3)
C47 0.037(3) 0.031(3) 0.046(4) 0.003(3) 0.013(3) -0.014(3)
C48 0.022(3) 0.029(3) 0.029(3) -0.007(2) 0.007(2) -0.010(2)
C49 0.036(3) 0.038(3) 0.031(3) -0.005(3) 0.010(3) -0.004(3)
C50 0.039(4) 0.033(3) 0.039(4) -0.009(3) 0.012(3) -0.002(3)
C51 0.023(3) 0.025(3) 0.023(3) 0.004(2) 0.009(2) 0.001(2)
C52 0.062(4) 0.037(3) 0.049(4) 0.015(3) 0.035(4) 0.002(3)
C53 0.036(3) 0.041(4) 0.034(3) 0.007(3) 0.021(3) 0.007(3)
V54 0.0160(4) 0.0150(4) 0.0171(4) 0.0002(3) 0.0075(3) -0.0003(3)
N55 0.018(2) 0.0153(19) 0.018(2) 0.0005(15) 0.0068(16) 0.0010(15)
C56 0.021(3) 0.020(2) 0.018(2) 0.0019(19) 0.008(2) 0.0083(19)
C57 0.021(2) 0.021(2) 0.018(2) -0.0006(19) 0.012(2) 0.0035(19)
C58 0.016(2) 0.022(2) 0.014(2) 0.0043(19) 0.0049(18) 0.0024(19)
N59 0.0146(19) 0.0157(18) 0.0189(19) 0.0001(15) 0.0082(15) 0.0035(15)
C60 0.024(2) 0.011(2) 0.026(3) -0.0014(19) 0.014(2) 0.0022(19)
C61 0.031(3) 0.016(2) 0.025(2) -0.003(2) 0.014(2) -0.001(2)
C62 0.041(3) 0.023(3) 0.029(3) 0.008(2) 0.018(3) 0.005(2)
C63 0.056(4) 0.020(3) 0.039(3) 0.001(2) 0.029(3) -0.013(3)
C64 0.033(3) 0.027(3) 0.034(3) -0.005(2) 0.014(3) -0.013(2)
C65 0.029(3) 0.019(2) 0.027(3) -0.004(2) 0.014(2) -0.007(2)
C66 0.034(3) 0.021(3) 0.028(3) -0.003(2) 0.010(2) -0.009(2)
C67 0.034(3) 0.044(4) 0.037(4) 0.000(3) 0.002(3) -0.014(3)
C68 0.051(4) 0.068(5) 0.029(3) -0.004(3) 0.010(3) 0.008(4)
C69 0.032(3) 0.025(3) 0.024(3) 0.007(2) 0.004(2) 0.002(2)
C70 0.058(4) 0.044(4) 0.022(3) -0.001(3) 0.007(3) -0.017(3)
C71 0.035(4) 0.043(4) 0.042(4) 0.016(3) 0.002(3) 0.010(3)
C72 0.037(3) 0.018(3) 0.034(3) 0.002(2) 0.020(3) 0.006(2)
C73 0.031(3) 0.026(3) 0.029(3) 0.009(2) 0.020(3) 0.007(2)
C74 0.025(3) 0.015(2) 0.022(2) 0.0035(18) 0.013(2) 0.0023(19)
C75 0.020(2) 0.013(2) 0.028(3) -0.0001(19) 0.016(2) 0.0014(18)
C76 0.033(3) 0.020(3) 0.030(3) -0.001(2) 0.015(2) 0.002(2)
C77 0.030(3) 0.025(3) 0.038(3) 0.012(2) 0.014(3) 0.010(2)
C78 0.018(3) 0.028(3) 0.030(3) 0.002(2) 0.005(2) 0.006(2)
C79 0.024(3) 0.020(2) 0.027(3) 0.000(2) 0.012(2) 0.000(2)
C80 0.025(3) 0.022(3) 0.025(3) 0.001(2) 0.001(2) 0.004(2)
C81 0.044(4) 0.040(4) 0.044(4) -0.013(3) 0.021(3) -0.004(3)
C82 0.026(3) 0.032(3) 0.031(3) -0.003(3) 0.004(2) -0.004(2)
C83 0.031(3) 0.016(3) 0.023(3) 0.003(2) 0.009(2) -0.002(2)
C84 0.036(4) 0.026(3) 0.036(4) 0.006(3) 0.009(3) 0.001(3)
C85 0.036(3) 0.028(3) 0.034(3) 0.000(3) 0.009(3) -0.008(3)
C86 0.018(2) 0.032(3) 0.026(3) -0.008(2) 0.009(2) 0.001(2)
C87 0.018(2) 0.030(3) 0.037(3) -0.005(2) 0.017(2) -0.001(2)
C88 0.040(4) 0.048(4) 0.052(4) -0.010(3) 0.031(3) 0.002(3)
C89 0.025(3) 0.046(4) 0.055(4) 0.012(3) 0.028(3) 0.002(3)
C90 0.039(4) 0.047(4) 0.040(4) 0.010(3) 0.028(3) 0.003(3)
P91 0.0190(6) 0.0218(6) 0.0222(6) -0.0060(5) 0.0069(5) -0.0036(5)
C92 0.024(3) 0.020(2) 0.015(2) 0.0034(19) -0.001(2) -0.004(2)
C93 0.043(3) 0.014(2) 0.014(2) 0.0035(18) 0.004(2) -0.006(2)
C94 0.044(4) 0.021(3) 0.023(3) 0.005(2) -0.001(2) -0.005(2)
C95 0.049(4) 0.029(3) 0.020(3) 0.006(2) -0.008(3) -0.022(3)
C96 0.024(3) 0.045(4) 0.039(3) 0.016(3) 0.005(3) -0.008(3)
C97 0.021(3) 0.027(3) 0.024(3) 0.009(2) 0.002(2) -0.002(2)
C98 0.055(4) 0.020(3) 0.023(3) 0.001(2) 0.021(3) 0.002(2)
C99 0.096(6) 0.027(3) 0.056(5) 0.006(3) 0.050(5) 0.009(4)
C100 0.058(4) 0.028(3) 0.029(3) 0.006(2) 0.020(3) 0.002(3)
C101 0.056(4) 0.053(4) 0.047(4) 0.020(3) -0.014(3) -0.039(3)
C102 0.050(4) 0.050(4) 0.085(6) 0.017(4) -0.017(4) -0.025(4)
C103 0.056(4) 0.033(3) 0.043(4) 0.001(3) 0.016(3) -0.027(3)
C104 0.022(3) 0.037(3) 0.029(3) 0.007(2) 0.009(2) 0.000(2)
C105 0.036(4) 0.034(3) 0.050(4) 0.007(3) 0.015(3) 0.004(3)
C106 0.031(3) 0.052(4) 0.046(4) 0.007(3) 0.022(3) 0.002(3)

loop_
_atom_type_symbol
_atom_type_description
_atom_type_scat_dispersion_real
_atom_type_scat_dispersion_imag
_atom_type_scat_source
V V 0.3005 0.5294 'International Tables Vol C Tables 4.2.6.8 and 6.1.1.4'
P P 0.1023 0.0942 'International Tables Vol C Tables 4.2.6.8 and 6.1.1.4'
N N 0.0061 0.0033 'International Tables Vol C Tables 4.2.6.8 and 6.1.1.4'
C C 0.0033 0.0016 'International Tables Vol C Tables 4.2.6.8 and 6.1.1.4'
H H 0.0000 0.0000 'International Tables Vol C Tables 4.2.6.8 and 6.1.1.4'

loop_
_geom_angle_atom_site_label_1
_geom_angle_atom_site_label_2
_geom_angle_atom_site_label_3
_geom_angle
N6 V1 N2 92.26(14)
N6 V1 C33 110.07(16)
N2 V1 C33 114.75(16)
N6 V1 P38 120.88(10)
N2 V1 P38 108.58(10)
C33 V1 P38 109.54(13)
C3 N2 C7 118.6(3)
C3 N2 V1 122.8(3)
C7 N2 V1 118.5(3)
N2 C3 C4 122.9(4)
N2 C3 C19 120.6(4)
C4 C3 C19 116.5(4)
C5 C4 C3 128.8(4)
C5 C4 H107 115(2)
C3 C4 H107 115(2)
N6 C5 C4 123.2(4)
N6 C5 C20 119.3(4)
C4 C5 C20 117.5(4)
C5 N6 C21 116.5(3)
C5 N6 V1 122.9(3)
C21 N6 V1 120.4(3)
C12 C7 C8 122.5(4)
C12 C7 N2 120.5(4)
C8 C7 N2 117.0(4)
C9 C8 C7 116.4(4)
C9 C8 C16 119.7(4)
C7 C8 C16 123.8(4)
C10 C9 C8 123.0(5)
C10 C9 H108 117(3)
C8 C9 H108 120(3)
C9 C10 C11 118.9(5)
C9 C10 H109 116(3)
C11 C10 H109 125(3)
C10 C11 C12 122.0(5)
C10 C11 H110 122(3)
C12 C11 H110 116(3)
C7 C12 C11 117.2(4)
C7 C12 C13 124.9(4)
C11 C12 C13 117.9(4)
C12 C13 C14 112.3(5)
C12 C13 C15 111.8(5)
C14 C13 C15 109.8(5)
C12 C13 H111 112(2)
C14 C13 H111 101(3)
C15 C13 H111 110(3)
C13 C14 H112 111(3)
C13 C14 H113 117(4)
H112 C14 H113 111(5)
C13 C14 H114 104(4)
H112 C14 H114 105(4)
H113 C14 H114 109(5)
C13 C15 H115 116(3)
C13 C15 H116 108(3)
H115 C15 H116 111(4)
C13 C15 H117 110(2)
H115 C15 H117 105(4)
H116 C15 H117 106(4)
C8 C16 C17 113.6(4)
C8 C16 C18 111.1(4)
C17 C16 C18 110.0(5)
C8 C16 H118 108(2)
C17 C16 H118 107(2)
C18 C16 H118 106(2)
C16 C17 H119 110(3)
C16 C17 H120 112(3)
H119 C17 H120 111(4)
C16 C17 H121 107(3)
H119 C17 H121 111(5)
H120 C17 H121 106(4)
C16 C18 H122 105(2)
C16 C18 H123 110(3)
H122 C18 H123 100(4)
C16 C18 H124 112(3)
H122 C18 H124 114(4)
H123 C18 H124 116(4)
C3 C19 H125 112(3)
C3 C19 H126 115(3)
H125 C19 H126 102(4)
C3 C19 H127 112(3)
H125 C19 H127 113(4)
H126 C19 H127 101(4)
C5 C20 H128 109(3)
C5 C20 H129 117(4)
H128 C20 H129 106(5)
C5 C20 H130 109(4)
H128 C20 H130 106(5)
H129 C20 H130 110(5)
C22 C21 C26 120.9(4)
C22 C21 N6 118.0(4)
C26 C21 N6 121.1(4)
C23 C22 C21 118.3(4)
C23 C22 C30 119.1(4)
C21 C22 C30 122.6(4)
C24 C23 C22 121.4(5)
C24 C23 H131 126(3)
C22 C23 H131 112(3)
C23 C24 C25 119.5(5)
C23 C24 H132 119(3)
C25 C24 H132 122(3)
C24 C25 C26 121.9(5)
C24 C25 H133 123(2)
C26 C25 H133 115(2)
C25 C26 C21 117.7(4)
C25 C26 C27 118.6(4)
C21 C26 C27 123.6(4)
C28 C27 C26 113.3(4)
C28 C27 C29 108.8(4)
C26 C27 C29 109.9(4)
C28 C27 H134 110(2)
C26 C27 H134 115(2)
C29 C27 H134 99(2)
C27 C28 H135 107(3)
C27 C28 H136 119(2)
H135 C28 H136 109(4)
C27 C28 H137 109(2)
H135 C28 H137 102(4)
H136 C28 H137 109(3)
C27 C29 H138 107(3)
C27 C29 H139 108(3)
H138 C29 H139 99(4)
C27 C29 H140 122(3)
H138 C29 H140 114(4)
H139 C29 H140 104(4)
C22 C30 C32 111.8(4)
C22 C30 C31 111.7(4)
C32 C30 C31 109.8(4)
C22 C30 H141 107(3)
C32 C30 H141 109(3)
C31 C30 H141 107(3)
C30 C31 H142 103(3)
C30 C31 H143 115(3)
H142 C31 H143 126(4)
C30 C31 H144 105(2)
H142 C31 H144 105(4)
H143 C31 H144 101(4)
C30 C32 H145 113(3)
C30 C32 H146 113(3)
H145 C32 H146 107(4)
C30 C32 H147 115(3)
H145 C32 H147 101(4)
H146 C32 H147 106(4)
C34 C33 V1 130.8(3)
C34 C33 H148 104.6
V1 C33 H148 104.6
C34 C33 H149 104.6
V1 C33 H149 104.6
H148 C33 H149 105.7
C36 C34 C33 110.3(4)
C36 C34 C37 108.6(5)
C33 C34 C37 109.3(4)
C36 C34 C35 109.3(5)
C33 C34 C35 110.5(4)
C37 C34 C35 108.9(4)
C34 C35 H150 111(3)
C34 C35 H151 109(3)
H150 C35 H151 114(4)
C34 C35 H152 99(3)
H150 C35 H152 112(4)
H151 C35 H152 111(4)
C34 C36 H153 113(3)
C34 C36 H154 110(4)
H153 C36 H154 109(5)
C34 C36 H155 110(2)
H153 C36 H155 102(4)
H154 C36 H155 113(4)
C34 C37 H156 115(3)
C34 C37 H157 106.3(17)
H156 C37 H157 104(3)
C34 C37 H158 113(2)
H156 C37 H158 113(4)
H157 C37 H158 104(3)
C39 P38 V1 136.63(15)
C40 C39 C44 119.6(4)
C40 C39 P38 123.3(3)
C44 C39 P38 117.1(3)
C41 C40 C39 119.6(4)
C41 C40 C45 118.3(4)
C39 C40 C45 122.1(4)
C42 C41 C40 122.0(4)
C42 C41 H159 121(3)
C40 C41 H159 117(3)
C41 C42 C43 118.0(4)
C41 C42 C48 121.2(4)
C43 C42 C48 120.8(4)
C44 C43 C42 122.0(4)
C44 C43 H160 117.4(19)
C42 C43 H160 120.5(19)
C43 C44 C39 118.6(4)
C43 C44 C51 119.5(4)
C39 C44 C51 121.8(4)
C46 C45 C47 110.2(5)
C46 C45 C40 113.8(4)
C47 C45 C40 110.4(4)
C46 C45 H161 97(3)
C47 C45 H161 112(3)
C40 C45 H161 113(3)
C45 C46 H162 114(2)
C45 C46 H163 105(3)
H162 C46 H163 106(3)
C45 C46 H164 110(3)
H162 C46 H164 106(4)
H163 C46 H164 116(4)
C45 C47 H165 112(2)
C45 C47 H166 116(3)
H165 C47 H166 109(4)
C45 C47 H167 105(4)
H165 C47 H167 101(4)
H166 C47 H167 113(5)
C50 C48 C49 110.3(5)
C50 C48 C42 111.1(4)
C49 C48 C42 113.2(4)
C50 C48 H168 107(2)
C49 C48 H168 106(2)
C42 C48 H168 108(2)
C48 C49 H169 112(2)
C48 C49 H170 115(2)
H169 C49 H170 104(3)
C48 C49 H171 113(2)
H169 C49 H171 112(3)
H170 C49 H171 100(3)
C48 C50 H172 112(3)
C48 C50 H173 113(3)
H172 C50 H173 100(4)
C48 C50 H174 114(3)
H172 C50 H174 108(4)
H173 C50 H174 108(4)
C44 C51 C53 110.6(4)
C44 C51 C52 114.6(4)
C53 C51 C52 108.6(4)
C44 C51 H175 106(2)
C53 C51 H175 103(2)
C52 C51 H175 113(2)
C51 C52 H176 98(3)
C51 C52 H177 110(3)
H176 C52 H177 101(4)
C51 C52 H178 105(3)
H176 C52 H178 123(5)
H177 C52 H178 119(4)
C51 C53 H179 112(3)
C51 C53 H180 116(2)
H179 C53 H180 113(4)
C51 C53 H181 106(3)
H179 C53 H181 95(4)
H180 C53 H181 113(3)
N59 V54 N55 91.85(14)
N59 V54 C86 111.87(17)
N55 V54 C86 116.44(18)
N59 V54 P91 119.80(11)
N55 V54 P91 108.58(10)
C86 V54 P91 107.93(14)
C56 N55 C60 119.4(3)
C56 N55 V54 123.8(3)
C60 N55 V54 116.7(3)
N55 C56 C57 123.5(4)
N55 C56 C72 121.4(4)
C57 C56 C72 115.0(4)
C58 C57 C56 128.4(4)
C58 C57 H182 114(2)
C56 C57 H182 118(2)
N59 C58 C57 122.8(4)
N59 C58 C73 119.6(4)
C57 C58 C73 117.7(4)
C58 N59 C74 116.5(3)
C58 N59 V54 123.8(3)
C74 N59 V54 119.7(3)
C61 C60 C65 121.8(4)
C61 C60 N55 120.6(4)
C65 C60 N55 117.5(4)
C62 C61 C60 117.5(4)
C62 C61 C69 119.5(4)
C60 C61 C69 122.9(4)
C63 C62 C61 122.4(5)
C63 C62 H183 116(2)
C61 C62 H183 122(2)
C62 C63 C64 119.6(5)
C62 C63 H184 122(3)
C64 C63 H184 118(3)
C63 C64 C65 121.6(5)
C63 C64 H185 118(2)
C65 C64 H185 120(2)
C60 C65 C64 117.1(4)
C60 C65 C66 123.9(4)
C64 C65 C66 119.0(4)
C65 C66 C67 114.5(4)
C65 C66 C68 110.9(4)
C67 C66 C68 109.3(5)
C65 C66 H186 106(2)
C67 C66 H186 110(2)
C68 C66 H186 106(2)
C66 C67 H187 113(2)
C66 C67 H188 105(3)
H187 C67 H188 117(4)
C66 C67 H189 107(3)
H187 C67 H189 107(4)
H188 C67 H189 108(4)
C66 C68 H190 109(3)
C66 C68 H191 108(3)
H190 C68 H191 119(4)
C66 C68 H192 108(3)
H190 C68 H192 98(4)
H191 C68 H192 114(4)
C61 C69 C71 111.8(4)
C61 C69 C70 110.6(4)
C71 C69 C70 110.1(4)
C61 C69 H193 111(2)
C71 C69 H193 104(2)
C70 C69 H193 109(2)
C69 C70 H194 116.5(15)
C69 C70 H195 109(2)
H194 C70 H195 104(3)
C69 C70 H196 109(4)
H194 C70 H196 110(4)
H195 C70 H196 109(4)
C69 C71 H197 109(3)
C69 C71 H198 108(3)
H197 C71 H198 102(4)
C69 C71 H199 106(3)
H197 C71 H199 116(4)
H198 C71 H199 117(4)
C56 C72 H200 108(2)
C56 C72 H201 115(3)
H200 C72 H201 113(4)
C56 C72 H202 104(4)
H200 C72 H202 123(4)
H201 C72 H202 93(4)
C58 C73 H203 104(3)
C58 C73 H204 110(3)
H203 C73 H204 108(4)
C58 C73 H205 110(2)
H203 C73 H205 111(4)
H204 C73 H205 113(4)
C75 C74 C79 120.8(4)
C75 C74 N59 121.7(4)
C79 C74 N59 117.5(4)
C76 C75 C74 117.8(4)
C76 C75 C83 119.3(4)
C74 C75 C83 122.9(4)
C77 C76 C75 122.0(4)
C77 C76 H206 120(2)
C75 C76 H206 118(2)
C76 C77 C78 119.6(4)
C76 C77 H207 125(3)
C78 C77 H207 116(3)
C79 C78 C77 121.4(4)
C79 C78 H208 122(3)
C77 C78 H208 113(3)
C78 C79 C74 118.2(4)
C78 C79 C80 120.0(4)
C74 C79 C80 121.8(4)
C79 C80 C82 111.2(4)
C79 C80 C81 112.4(4)
C82 C80 C81 109.7(4)
C79 C80 H209 108(3)
C82 C80 H209 111(3)
C81 C80 H209 105(3)
C80 C81 H210 119(3)
C80 C81 H211 109(4)
H210 C81 H211 99(5)
C80 C81 H212 100(2)
H210 C81 H212 121(4)
H211 C81 H212 107(4)
C80 C82 H213 118(3)
C80 C82 H214 110(3)
H213 C82 H214 105(4)
C80 C82 H215 106(2)
H213 C82 H215 114(3)
H214 C82 H215 103(4)
C75 C83 C84 110.1(4)
C75 C83 C85 112.1(4)
C84 C83 C85 108.6(4)
C75 C83 H216 109(2)
C84 C83 H216 106(2)
C85 C83 H216 111(3)
C83 C84 H217 108(3)
C83 C84 H218 110(4)
H217 C84 H218 107(6)
C83 C84 H219 111(2)
H217 C84 H219 110(4)
H218 C84 H219 111(5)
C83 C85 H220 111(3)
C83 C85 H221 105(3)
H220 C85 H221 108(4)
C83 C85 H222 111(2)
H220 C85 H222 117(3)
H221 C85 H222 103(3)
C87 C86 V54 131.7(3)
C87 C86 H223 98(3)
V54 C86 H223 99(3)
C87 C86 H224 109(3)
V54 C86 H224 99(3)
H223 C86 H224 121(4)
C88 C87 C90 109.8(5)
C88 C87 C89 109.2(4)
C90 C87 C89 108.7(4)
C88 C87 C86 110.3(4)
C90 C87 C86 109.8(4)
C89 C87 C86 109.0(4)
C87 C88 H225 119(3)
C87 C88 H226 106(2)
H225 C88 H226 101(4)
C87 C88 H227 116(3)
H225 C88 H227 108(4)
H226 C88 H227 103(4)
C87 C89 H228 113(3)
C87 C89 H229 113(3)
H228 C89 H229 100(4)
C87 C89 H230 109(3)
H228 C89 H230 107(4)
H229 C89 H230 113(4)
C87 C90 H231 109(3)
C87 C90 H232 110(2)
H231 C90 H232 106(4)
C87 C90 H233 111(3)
H231 C90 H233 117(4)
H232 C90 H233 103(4)
C92 P91 V54 136.57(15)
C97 C92 C93 120.3(4)
C97 C92 P91 122.8(3)
C93 C92 P91 116.9(4)
C94 C93 C92 119.3(5)
C94 C93 C98 118.7(4)
C92 C93 C98 121.9(4)
C95 C94 C93 122.3(5)
C95 C94 H234 110(3)
C93 C94 H234 127(3)
C94 C95 C96 118.3(5)
C94 C95 C101 119.3(6)
C96 C95 C101 122.4(6)
C95 C96 C97 122.5(5)
C95 C96 H235 128(3)
C97 C96 H235 109(3)
C92 C97 C96 117.3(5)
C92 C97 C104 122.7(4)
C96 C97 C104 119.9(5)
C99 C98 C100 110.2(5)
C99 C98 C93 115.5(5)
C100 C98 C93 111.4(4)
C99 C98 H236 106(2)
C100 C98 H236 106(2)
C93 C98 H236 106(2)
C98 C99 H237 97(3)
C98 C99 H238 113(3)
H237 C99 H238 102(4)
C98 C99 H239 113(4)
H237 C99 H239 109(5)
H238 C99 H239 119(5)
C98 C100 H240 112(3)
C98 C100 H241 115(3)
H240 C100 H241 117(4)
C98 C100 H242 111(3)
H240 C100 H242 103(4)
H241 C100 H242 97(4)
C102 C101 C103 115.2(6)
C102 C101 C95 114.7(5)
C103 C101 C95 111.0(5)
C102 C101 H243 89(4)
C103 C101 H243 111(4)
C95 C101 H243 114(4)
C101 C102 H244 112(4)
C101 C102 H245 105(3)
H244 C102 H245 110(5)
C101 C102 H246 115(3)
H244 C102 H246 96(5)
H245 C102 H246 118(4)
C101 C103 H248 114(4)
C101 C103 H249 111(4)
H248 C103 H249 102(5)
C101 C103 H257 111(3)
H248 C103 H257 106(4)
H249 C103 H257 112(5)
C97 C104 C105 110.2(4)
C97 C104 C106 113.2(4)
C105 C104 C106 110.6(5)
C97 C104 H250 112(2)
C105 C104 H250 104(2)
C106 C104 H250 107(2)
C104 C105 H251 110(2)
C104 C105 H252 116(3)
H251 C105 H252 104(3)
C104 C105 H253 110(3)
H251 C105 H253 104(4)
H252 C105 H253 112(4)
C104 C106 H254 110(2)
C104 C106 H255 108(3)
H254 C106 H255 108(4)
C104 C106 H256 107(3)
H254 C106 H256 107(4)
H255 C106 H256 116(4)

loop_
_geom_bond_atom_site_label_1
_geom_bond_atom_site_label_2
_geom_bond_distance
V1 N6 1.979(3)
V1 N2 2.014(3)
V1 C33 2.034(4)
V1 P38 2.1743(14)
N2 C3 1.334(5)
N2 C7 1.456(5)
C3 C4 1.399(6)
C3 C19 1.510(6)
C4 C5 1.392(6)
C4 H107 1.00(4)
C5 N6 1.333(5)
C5 C20 1.499(6)
N6 C21 1.464(5)
C7 C12 1.398(6)
C7 C8 1.406(6)
C8 C9 1.398(6)
C8 C16 1.499(6)
C9 C10 1.371(7)
C9 H108 0.86(4)
C10 C11 1.374(7)
C10 H109 0.90(5)
C11 C12 1.403(6)
C11 H110 0.92(4)
C12 C13 1.496(7)
C13 C14 1.516(8)
C13 C15 1.543(8)
C13 H111 0.97(4)
C14 H112 1.06(5)
C14 H113 0.90(5)
C14 H114 0.87(5)
C15 H115 1.14(6)
C15 H116 0.94(5)
C15 H117 1.01(4)
C16 C17 1.522(7)
C16 C18 1.553(7)
C16 H118 0.94(4)
C17 H119 0.96(6)
C17 H120 0.93(4)
C17 H121 0.92(5)
C18 H122 1.03(4)
C18 H123 0.88(5)
C18 H124 1.01(5)
C19 H125 0.93(5)
C19 H126 0.91(5)
C19 H127 0.95(5)
C20 H128 0.86(5)
C20 H129 0.89(6)
C20 H130 1.03(7)
C21 C22 1.402(6)
C21 C26 1.408(6)
C22 C23 1.396(6)
C22 C30 1.517(6)
C23 C24 1.363(7)
C23 H131 0.91(4)
C24 C25 1.384(7)
C24 H132 0.96(5)
C25 C26 1.385(6)
C25 H133 1.00(4)
C26 C27 1.520(6)
C27 C28 1.506(7)
C27 C29 1.531(7)
C27 H134 0.95(4)
C28 H135 0.94(5)
C28 H136 1.02(4)
C28 H137 1.09(4)
C29 H138 1.02(4)
C29 H139 0.94(5)
C29 H140 0.95(5)
C30 C32 1.529(7)
C30 C31 1.530(7)
C30 H141 0.86(4)
C31 H142 1.03(5)
C31 H143 0.90(4)
C31 H144 0.94(4)
C32 H145 1.01(6)
C32 H146 0.93(4)
C32 H147 0.90(4)
C33 C34 1.533(6)
C33 H148 0.9900
C33 H149 0.9900
C34 C36 1.522(8)
C34 C37 1.540(7)
C34 C35 1.543(7)
C35 H150 1.04(5)
C35 H151 1.00(5)
C35 H152 1.02(6)
C36 H153 0.93(5)
C36 H154 0.83(5)
C36 H155 1.19(4)
C37 H156 1.01(5)
C37 H157 1.18(4)
C37 H158 1.05(4)
P38 C39 1.818(4)
C39 C40 1.399(6)
C39 C44 1.416(6)
C40 C41 1.395(6)
C40 C45 1.535(6)
C41 C42 1.382(6)
C41 H159 0.93(4)
C42 C43 1.399(6)
C42 C48 1.515(6)
C43 C44 1.398(6)
C43 H160 1.08(3)
C44 C51 1.520(6)
C45 C46 1.522(7)
C45 C47 1.525(7)
C45 H161 0.89(4)
C46 H162 0.95(4)
C46 H163 1.06(5)
C46 H164 1.01(5)
C47 H165 1.08(4)
C47 H166 0.92(5)
C47 H167 0.95(6)
C48 C50 1.513(7)
C48 C49 1.514(7)
C48 H168 0.93(4)
C49 H169 1.06(4)
C49 H170 0.96(4)
C49 H171 1.06(4)
C50 H172 1.05(5)
C50 H173 0.97(5)
C50 H174 0.95(5)
C51 C53 1.522(7)
C51 C52 1.533(7)
C51 H175 0.98(4)
C52 H176 1.10(7)
C52 H177 0.97(5)
C52 H178 1.16(6)
C53 H179 0.97(5)
C53 H180 1.09(5)
C53 H181 1.00(4)
V54 N59 1.975(3)
V54 N55 2.023(3)
V54 C86 2.041(4)
V54 P91 2.1646(14)
N55 C56 1.320(5)
N55 C60 1.455(5)
C56 C57 1.401(6)
C56 C72 1.510(6)
C57 C58 1.391(6)
C57 H182 1.00(3)
C58 N59 1.355(5)
C58 C73 1.513(6)
N59 C74 1.458(5)
C60 C61 1.396(6)
C60 C65 1.406(6)
C61 C62 1.390(6)
C61 C69 1.515(6)
C62 C63 1.360(7)
C62 H183 0.94(3)
C63 C64 1.371(7)
C63 H184 0.91(5)
C64 C65 1.406(6)
C64 H185 0.93(3)
C65 C66 1.508(6)
C66 C67 1.519(7)
C66 C68 1.533(7)
C66 H186 1.00(4)
C67 H187 0.94(4)
C67 H188 0.97(5)
C67 H189 1.05(5)
C68 H190 0.90(4)
C68 H191 1.02(6)
C68 H192 1.00(4)
C69 C71 1.541(7)
C69 C70 1.544(7)
C69 H193 0.99(4)
C70 H194 1.30(3)
C70 H195 1.06(4)
C70 H196 0.82(5)
C71 H197 0.98(5)
C71 H198 1.05(5)
C71 H199 1.03(5)
C72 H200 0.99(4)
C72 H201 1.02(6)
C72 H202 0.97(6)
C73 H203 0.93(5)
C73 H204 0.98(5)
C73 H205 1.03(4)
C74 C75 1.403(6)
C74 C79 1.412(6)
C75 C76 1.395(6)
C75 C83 1.525(6)
C76 C77 1.361(6)
C76 H206 0.98(4)
C77 C78 1.386(6)
C77 H207 0.95(4)
C78 C79 1.380(6)
C78 H208 1.02(5)
C79 C80 1.523(6)
C80 C82 1.526(7)
C80 C81 1.531(7)
C80 H209 0.85(4)
C81 H210 1.08(6)
C81 H211 1.02(6)
C81 H212 1.01(4)
C82 H213 0.98(5)
C82 H214 0.96(6)
C82 H215 1.05(4)
C83 C84 1.532(8)
C83 C85 1.534(7)
C83 H216 0.90(4)
C84 H217 0.86(5)
C84 H218 0.66(4)
C84 H219 1.19(5)
C85 H220 1.03(5)
C85 H221 1.04(5)
C85 H222 1.08(4)
C86 C87 1.560(6)
C86 H223 0.99(5)
C86 H224 0.91(4)
C87 C88 1.514(7)
C87 C90 1.525(7)
C87 C89 1.538(6)
C88 H225 1.02(6)
C88 H226 0.99(4)
C88 H227 0.98(5)
C89 H228 0.94(5)
C89 H229 0.98(5)
C89 H230 0.99(5)
C90 H231 0.97(5)
C90 H232 1.12(5)
C90 H233 0.92(5)
P91 C92 1.820(4)
C92 C97 1.407(6)
C92 C93 1.408(6)
C93 C94 1.384(6)
C93 C98 1.523(7)
C94 C95 1.373(7)
C94 H234 1.03(5)
C95 C96 1.384(8)
C95 C101 1.514(7)
C96 C97 1.416(7)
C96 H235 0.88(4)
C97 C104 1.503(7)
C98 C99 1.511(7)
C98 C100 1.520(7)
C98 H236 0.97(4)
C99 H237 1.05(5)
C99 H238 0.92(5)
C99 H239 0.93(6)
C100 H240 0.97(5)
C100 H241 0.98(5)
C100 H242 0.94(5)
C101 C102 1.452(9)
C101 C103 1.490(8)
C101 H243 1.18(8)
C102 H244 0.91(6)
C102 H245 1.50(9)
C102 H246 1.02(5)
C103 H248 0.93(6)
C103 H249 0.90(7)
C103 H257 1.01(5)
C104 C105 1.523(7)
C104 C106 1.529(7)
C104 H250 1.05(4)
C105 H251 0.92(4)
C105 H252 0.96(4)
C105 H253 1.05(6)
C106 H254 1.07(5)
C106 H255 0.92(5)
C106 H256 0.95(5)

loop_
_geom_torsion_atom_site_label_1
_geom_torsion_atom_site_label_2
_geom_torsion_atom_site_label_3
_geom_torsion_atom_site_label_4
_geom_torsion
N6 V1 N2 C3 -23.2(3)
C33 V1 N2 C3 -136.5(3)
P38 V1 N2 C3 100.6(3)
N6 V1 N2 C7 155.2(3)
C33 V1 N2 C7 41.8(3)
P38 V1 N2 C7 -81.1(3)
C7 N2 C3 C4 -169.5(4)
V1 N2 C3 C4 8.9(6)
C7 N2 C3 C19 11.8(6)
V1 N2 C3 C19 -169.9(3)
N2 C3 C4 C5 12.5(7)
C19 C3 C4 C5 -168.7(5)
C3 C4 C5 N6 -8.5(7)
C3 C4 C5 C20 170.8(5)
C4 C5 N6 C21 167.1(4)
C20 C5 N6 C21 -12.1(5)
C4 C5 N6 V1 -16.4(5)
C20 C5 N6 V1 164.3(3)
N2 V1 N6 C5 26.8(3)
C33 V1 N6 C5 144.2(3)
P38 V1 N6 C5 -86.5(3)
N2 V1 N6 C21 -156.9(3)
C33 V1 N6 C21 -39.5(3)
P38 V1 N6 C21 89.8(3)
C3 N2 C7 C12 -89.9(5)
V1 N2 C7 C12 91.7(4)
C3 N2 C7 C8 90.9(5)
V1 N2 C7 C8 -87.5(4)
C12 C7 C8 C9 1.8(6)
N2 C7 C8 C9 -179.0(4)
C12 C7 C8 C16 177.8(4)
N2 C7 C8 C16 -3.0(6)
C7 C8 C9 C10 -0.9(7)
C16 C8 C9 C10 -177.0(5)
C8 C9 C10 C11 -0.3(8)
C9 C10 C11 C12 0.6(8)
C8 C7 C12 C11 -1.6(7)
N2 C7 C12 C11 179.3(4)
C8 C7 C12 C13 180.0(4)
N2 C7 C12 C13 0.8(7)
C10 C11 C12 C7 0.3(7)
C10 C11 C12 C13 178.9(5)
C7 C12 C13 C14 113.4(6)
C11 C12 C13 C14 -65.0(7)
C7 C12 C13 C15 -122.7(5)
C11 C12 C13 C15 58.9(6)
C9 C8 C16 C17 -38.3(6)
C7 C8 C16 C17 145.8(5)
C9 C8 C16 C18 86.5(5)
C7 C8 C16 C18 -89.4(5)
C5 N6 C21 C22 -83.8(5)
V1 N6 C21 C22 99.6(4)
C5 N6 C21 C26 95.8(5)
V1 N6 C21 C26 -80.8(4)
C26 C21 C22 C23 -2.5(7)
N6 C21 C22 C23 177.1(4)
C26 C21 C22 C30 177.2(4)
N6 C21 C22 C30 -3.2(6)
C21 C22 C23 C24 -0.4(7)
C30 C22 C23 C24 180.0(5)
C22 C23 C24 C25 2.5(8)
C23 C24 C25 C26 -1.8(8)
C24 C25 C26 C21 -1.0(8)
C24 C25 C26 C27 -179.4(5)
C22 C21 C26 C25 3.2(7)
N6 C21 C26 C25 -176.5(4)
C22 C21 C26 C27 -178.6(4)
N6 C21 C26 C27 1.8(6)
C25 C26 C27 C28 54.8(6)
C21 C26 C27 C28 -123.4(5)
C25 C26 C27 C29 -67.1(6)
C21 C26 C27 C29 114.7(5)
C23 C22 C30 C32 -67.8(6)
C21 C22 C30 C32 112.6(5)
C23 C22 C30 C31 55.7(6)
C21 C22 C30 C31 -123.9(5)
N6 V1 C33 C34 158.6(4)
N2 V1 C33 C34 -99.0(4)
P38 V1 C33 C34 23.4(5)
V1 C33 C34 C36 46.7(6)
V1 C33 C34 C37 -72.6(5)
V1 C33 C34 C35 167.6(4)
N6 V1 P38 C39 8.3(3)
N2 V1 P38 C39 -96.1(2)
C33 V1 P38 C39 137.9(3)
V1 P38 C39 C40 40.5(5)
V1 P38 C39 C44 -138.8(3)
C44 C39 C40 C41 3.5(6)
P38 C39 C40 C41 -175.8(3)
C44 C39 C40 C45 -173.9(4)
P38 C39 C40 C45 6.8(6)
C39 C40 C41 C42 0.2(7)
C45 C40 C41 C42 177.7(4)
C40 C41 C42 C43 -2.3(7)
C40 C41 C42 C48 177.5(4)
C41 C42 C43 C44 0.6(6)
C48 C42 C43 C44 -179.1(4)
C42 C43 C44 C39 3.0(6)
C42 C43 C44 C51 -178.1(4)
C40 C39 C44 C43 -5.1(6)
P38 C39 C44 C43 174.3(3)
C40 C39 C44 C51 176.1(4)
P38 C39 C44 C51 -4.5(5)
C41 C40 C45 C46 43.9(6)
C39 C40 C45 C46 -138.7(5)
C41 C40 C45 C47 -80.7(5)
C39 C40 C45 C47 96.7(5)
C41 C42 C48 C50 -64.4(6)
C43 C42 C48 C50 115.4(5)
C41 C42 C48 C49 60.4(6)
C43 C42 C48 C49 -119.9(5)
C43 C44 C51 C53 106.2(5)
C39 C44 C51 C53 -75.0(5)
C43 C44 C51 C52 -16.9(6)
C39 C44 C51 C52 161.9(4)
N59 V54 N55 C56 19.7(3)
C86 V54 N55 C56 135.3(3)
P91 V54 N55 C56 -102.6(3)
N59 V54 N55 C60 -159.5(3)
C86 V54 N55 C60 -43.9(3)
P91 V54 N55 C60 78.1(3)
C60 N55 C56 C57 173.4(4)
V54 N55 C56 C57 -5.8(6)
C60 N55 C56 C72 -7.0(6)
V54 N55 C56 C72 173.8(3)
N55 C56 C57 C58 -12.9(7)
C72 C56 C57 C58 167.5(4)
C56 C57 C58 N59 7.5(7)
C56 C57 C58 C73 -171.7(4)
C57 C58 N59 C74 -164.0(4)
C73 C58 N59 C74 15.3(6)
C57 C58 N59 V54 15.8(6)
C73 C58 N59 V54 -165.0(3)
N55 V54 N59 C58 -24.5(3)
C86 V54 N59 C58 -144.0(3)
P91 V54 N59 C58 88.2(3)
N55 V54 N59 C74 155.3(3)
C86 V54 N59 C74 35.8(3)
P91 V54 N59 C74 -92.0(3)
C56 N55 C60 C61 88.8(5)
V54 N55 C60 C61 -91.9(4)
C56 N55 C60 C65 -93.6(5)
V54 N55 C60 C65 85.7(4)
C65 C60 C61 C62 0.8(6)
N55 C60 C61 C62 178.3(4)
C65 C60 C61 C69 178.1(4)
N55 C60 C61 C69 -4.4(6)
C60 C61 C62 C63 -1.4(7)
C69 C61 C62 C63 -178.7(5)
C61 C62 C63 C64 1.5(8)
C62 C63 C64 C65 -1.1(8)
C61 C60 C65 C64 -0.4(6)
N55 C60 C65 C64 -178.0(4)
C61 C60 C65 C66 -177.5(4)
N55 C60 C65 C66 4.9(6)
C63 C64 C65 C60 0.5(7)
C63 C64 C65 C66 177.8(5)
C60 C65 C66 C67 -145.3(5)
C64 C65 C66 C67 37.7(6)
C60 C65 C66 C68 90.5(6)
C64 C65 C66 C68 -86.5(6)
C62 C61 C69 C71 66.1(6)
C60 C61 C69 C71 -111.1(5)
C62 C61 C69 C70 -57.0(6)
C60 C61 C69 C70 125.9(5)
C58 N59 C74 C75 -96.9(5)
V54 N59 C74 C75 83.3(4)
C58 N59 C74 C79 83.5(5)
V54 N59 C74 C79 -96.3(4)
C79 C74 C75 C76 -3.5(6)
N59 C74 C75 C76 177.0(4)
C79 C74 C75 C83 176.9(4)
N59 C74 C75 C83 -2.7(6)
C74 C75 C76 C77 0.0(7)
C83 C75 C76 C77 179.7(4)
C75 C76 C77 C78 2.2(7)
C76 C77 C78 C79 -1.0(7)
C77 C78 C79 C74 -2.3(7)
C77 C78 C79 C80 176.6(4)
C75 C74 C79 C78 4.6(7)
N59 C74 C79 C78 -175.8(4)
C75 C74 C79 C80 -174.3(4)
N59 C74 C79 C80 5.3(6)
C78 C79 C80 C82 -50.5(6)
C74 C79 C80 C82 128.4(5)
C78 C79 C80 C81 73.0(6)
C74 C79 C80 C81 -108.1(5)
C76 C75 C83 C84 63.0(5)
C74 C75 C83 C84 -117.4(5)
C76 C75 C83 C85 -58.0(6)
C74 C75 C83 C85 121.7(5)
N59 V54 C86 C87 -161.9(4)
N55 V54 C86 C87 94.3(5)
P91 V54 C86 C87 -28.1(5)
V54 C86 C87 C88 69.4(6)
V54 C86 C87 C90 -51.8(6)
V54 C86 C87 C89 -170.8(4)
N59 V54 P91 C92 -4.5(3)
N55 V54 P91 C92 98.9(2)
C86 V54 P91 C92 -134.0(3)
V54 P91 C92 C97 -49.4(5)
V54 P91 C92 C93 130.0(3)
C97 C92 C93 C94 1.1(6)
P91 C92 C93 C94 -178.3(3)
C97 C92 C93 C98 180.0(4)
P91 C92 C93 C98 0.6(6)
C92 C93 C94 C95 -0.6(7)
C98 C93 C94 C95 -179.5(4)
C93 C94 C95 C96 -0.5(7)
C93 C94 C95 C101 177.9(4)
C94 C95 C96 C97 1.0(7)
C101 C95 C96 C97 -177.3(4)
C93 C92 C97 C96 -0.6(6)
P91 C92 C97 C96 178.8(3)
C93 C92 C97 C104 178.4(4)
P91 C92 C97 C104 -2.2(6)
C95 C96 C97 C92 -0.5(7)
C95 C96 C97 C104 -179.6(4)
C94 C93 C98 C99 27.8(7)
C92 C93 C98 C99 -151.0(5)
C94 C93 C98 C100 -98.8(5)
C92 C93 C98 C100 82.3(6)
C94 C95 C101 C102 121.2(7)
C96 C95 C101 C102 -60.4(8)
C94 C95 C101 C103 -106.2(7)
C96 C95 C101 C103 72.2(8)
C92 C97 C104 C105 -107.6(5)
C96 C97 C104 C105 71.4(6)
C92 C97 C104 C106 127.9(5)
C96 C97 C104 C106 -53.1(6)
